data_1574186
loop_
_publ_author_name
'Cui, Jialin'
'Wang, Hui'
'Liu, Hui'
'Yu, Hailong'
'Wang, Wei'
'Wang, Yu'
'Zhao, Yingjie'

_publ_section_title
;
 Single-crystal chiral two-dimensional supramolecular organic frameworks
 for tunable circularly polarized luminescence
;
_journal_issue 17
_journal_name_full 'Chemical Science'
_journal_page_first 7513
_journal_page_last 7522
_journal_paper_doi 10.1039/D4SC08811E
_journal_volume 16
_journal_year 2025
_chemical_absolute_configuration ad
_chemical_formula_moiety 'C60 H42 N6 O12, C16 H10, C4 H8 O'
_chemical_formula_sum 'C80 H60 N6 O13'
_chemical_formula_weight 1313.34
_space_group_crystal_system monoclinic
_space_group_IT_number 5
_space_group_name_Hall 'C 2y'
_space_group_name_H-M_alt 'C 1 2 1'
_atom_sites_solution_hydrogens geom
_atom_sites_solution_primary dual
_audit_block_doi 10.5517/ccdc.csd.cc278k69
_audit_creation_date 2020-12-09
_audit_creation_method
;
Olex2 1.3
(compiled 2020.11.12 svn.r5f609507 for OlexSys, GUI svn.r6226)
;
_audit_update_record
;
2021-02-19 deposited with the CCDC.	2025-03-19 downloaded from the CCDC.
;
_cell_angle_alpha 90
_cell_angle_beta 89.9918(11)
_cell_angle_gamma 90
_cell_formula_units_Z 4
_cell_length_a 20.1153(3)
_cell_length_b 24.4281(3)
_cell_length_c 15.72562(18)
_cell_measurement_reflns_used 17227
_cell_measurement_temperature 220.00(15)
_cell_measurement_theta_max 72.1920
_cell_measurement_theta_min 3.6020
_cell_volume 7727.23(17)
_computing_cell_refinement 'CrysAlisPro 1.171.40.67a (Rigaku OD, 2019)'
_computing_data_collection 'CrysAlisPro 1.171.40.67a (Rigaku OD, 2019)'
_computing_data_reduction 'CrysAlisPro 1.171.40.67a (Rigaku OD, 2019)'
_computing_molecular_graphics 'Olex2 1.3 (Dolomanov et al., 2009)'
_computing_publication_material 'Olex2 1.3 (Dolomanov et al., 2009)'
_computing_structure_refinement 'SHELXL 2018/3 (Sheldrick, 2015)'
_computing_structure_solution 'SHELXT  (Sheldrick, 2015)'
_diffrn_ambient_environment N~2~
_diffrn_ambient_temperature 220.00(15)
_diffrn_detector 'Hybrid Pixel Array Detector'
_diffrn_detector_area_resol_mean 10.0000
_diffrn_detector_type HyPix
_diffrn_measured_fraction_theta_full 0.998
_diffrn_measured_fraction_theta_max 0.976
_diffrn_measurement_details
;
List of Runs (angles in degrees, time in seconds):

  # Type    Start    End  Width  t~exp~   \w     \q     \k     \f   Frames
#--------------------------------------------------------------------------
  1  \w    -23.00  25.00   0.50    0.80    --  -46.70  19.00 -90.00   96
  2  \w    -16.00  25.00   0.50    0.80    --  -46.70  19.00 -30.00   82
  3  \w    -23.00  28.00   0.50    0.80    --  -46.70  19.00-150.00  102
  4  \w    -22.00  12.00   0.50    0.80    --  -46.70  19.00-180.00   68
  5  \w    -59.00 -27.00   0.50    4.00    --  -99.00  61.00-120.00   64
  6  \w    -76.00 -50.00   0.50    4.00    --  -99.00 117.00 -20.73   52
  7  \w    -90.00 -56.00   0.50    0.80    --  -46.70 134.00  -0.00   68
  8  \w    -96.00 -71.00   0.50    4.00    --  -99.00 134.00  -0.00   50
  9  \w   -107.00 -27.00   0.50    4.00    --  -99.00 110.00  44.90  160
 10  \w    -61.00 -34.00   0.50    0.80    --  -46.70 135.00 178.00   54
 11  \w   -112.00 -70.00   0.50    4.00    --  -99.00 125.00  60.00   84
 12  \w   -109.00 -79.00   0.50    4.00    --  -99.00 117.00 -20.73   60
 13  \w   -111.00 -86.00   0.50    4.00    --  -99.00 125.00 -60.00   50
 14  \w   -119.00 -68.00   0.50    4.00    --  -99.00 135.00 178.00  102
 15  \w    -20.00  27.00   0.50    0.80    --   46.70 -19.00 -90.00   94
 16  \w     62.00 108.00   0.50    4.00    --  103.25 -77.00 -60.00   92
 17  \w     77.00 104.00   0.50    4.00    --  103.25 -94.00-120.00   54
 18  \w     48.00 101.00   0.50    4.00    --  103.25 -94.00 -60.00  106
 19  \w     48.00  75.00   0.50    4.00    --  103.25 -61.00 -90.00   54
 20  \w     31.00  75.00   0.50    4.00    --  103.25 -61.00-120.00   88
 21  \w     33.00  74.00   0.50    4.00    --  103.25 -61.00 -60.00   82
 22  \w     37.00  63.00   0.50    0.80    --   46.70-134.00 -67.00   52
 23  \w     32.00 118.00   0.50    4.00    --  103.25-134.00 -67.00  172
 24  \w     36.00  98.00   0.50    0.80    --   46.70-135.00 112.00  124
 25  \w     83.00 119.00   0.50    4.00    --  103.25-135.00 112.00   72
 26  \w     81.00 109.00   0.50    4.00    --  103.25 -77.00 120.00   56
 27  \w     79.00 106.00   0.50    4.00    --  103.25 -94.00 150.00   54
 28  \w     56.00 104.00   0.50    4.00    --  103.25 -94.00 120.00   96
 29  \w     41.00  80.00   0.50    4.00    --  103.25 -77.00 120.00   78
 30  \w     32.00  73.00   0.50    4.00    --  103.25 -61.00  60.00   82
 31  \w     32.00  75.00   0.50    4.00    --  103.25 -61.00 120.00   86
 32  \w     32.00  98.00   0.50    4.00    --  103.25-125.00 150.00  132
 33  \w     91.00 141.00   0.50    4.00    --  103.25  15.00   0.00  100
 34  \w    126.00 152.00   0.50    4.00    --  103.25  61.00 -90.00   52
 35  \w     95.00 169.00   0.50    4.00    --  103.25  61.00-180.00  148
 36  \w     89.00 115.00   0.50    4.00    --  103.25  61.00 -90.00   52
 37  \w     92.00 122.00   0.50    4.00    --  103.25 134.00  -0.00   60
 38  \w     87.00 162.00   0.50    4.00    --  103.25  61.00  90.00  150
 39  \w    104.00 159.00   0.50    4.00    --  103.25  45.00 120.00  110
 40  \w     75.00 145.00   0.50    4.00    --  103.25 135.00 178.00  140
 41  \w     49.00 115.00   0.50    0.80    --   46.70  77.00-180.00  132
 42  \w   -104.00 -68.00   0.50    0.80    --  -46.70-135.00 112.00   72
 43  \w   -123.00 -78.00   0.50    4.00    --  -99.00-135.00 112.00   90
 44  \w   -118.00 -73.00   0.50    0.80    --  -46.70-134.00 -67.00   90
 45  \w   -142.00-117.00   0.50    4.00    --  -99.00-134.00 -67.00   50
 46  \w   -167.00-106.00   0.50    4.00    --  -99.00 -70.00  42.18  122
 47  \w   -167.00 -85.00   0.50    4.00    --  -99.00 -94.00  60.00  164
;
_diffrn_measurement_device 'four-circle diffractometer'
_diffrn_measurement_device_type 'XtaLAB Synergy R, HyPix'
_diffrn_measurement_method '\w scans'
_diffrn_orient_matrix_type 'CrysAlisPro convention (1999,Acta A55,543-557)'
_diffrn_orient_matrix_UB_11 0.0331984000
_diffrn_orient_matrix_UB_12 -0.0518765000
_diffrn_orient_matrix_UB_13 -0.0361651000
_diffrn_orient_matrix_UB_21 0.0472480000
_diffrn_orient_matrix_UB_22 0.0359033000
_diffrn_orient_matrix_UB_23 -0.0532019000
_diffrn_orient_matrix_UB_31 0.0502869000
_diffrn_orient_matrix_UB_32 0.0004552000
_diffrn_orient_matrix_UB_33 0.0738559000
_diffrn_radiation_monochromator mirror
_diffrn_radiation_probe x-ray
_diffrn_radiation_type 'Cu K\a'
_diffrn_radiation_wavelength 1.54184
_diffrn_reflns_av_R_equivalents 0.0305
_diffrn_reflns_av_unetI/netI 0.0274
_diffrn_reflns_Laue_measured_fraction_full 0.998
_diffrn_reflns_Laue_measured_fraction_max 0.976
_diffrn_reflns_limit_h_max 25
_diffrn_reflns_limit_h_min -24
_diffrn_reflns_limit_k_max 30
_diffrn_reflns_limit_k_min -30
_diffrn_reflns_limit_l_max 19
_diffrn_reflns_limit_l_min -19
_diffrn_reflns_number 51993
_diffrn_reflns_point_group_measured_fraction_full 0.993
_diffrn_reflns_point_group_measured_fraction_max 0.952
_diffrn_reflns_theta_full 67.684
_diffrn_reflns_theta_max 75.573
_diffrn_reflns_theta_min 2.810
_diffrn_source 'Rotating-anode X-ray tube'
_diffrn_source_type 'PhotonJet R (Cu) X-ray Source'
_exptl_absorpt_coefficient_mu 0.633
_exptl_absorpt_correction_T_max 1.00000
_exptl_absorpt_correction_T_min 0.69623
_exptl_absorpt_correction_type multi-scan
_exptl_absorpt_process_details
;
CrysAlisPro 1.171.40.67a (Rigaku Oxford Diffraction, 2019)
Empirical absorption correction using spherical harmonics,
 implemented in SCALE3 ABSPACK scaling algorithm.
;
_exptl_crystal_colour red
_exptl_crystal_colour_primary red
_exptl_crystal_density_diffrn 1.129
_exptl_crystal_description plate
_exptl_crystal_F_000 2744
_exptl_crystal_size_max 0.15
_exptl_crystal_size_mid 0.14
_exptl_crystal_size_min 0.03
_refine_diff_density_max 0.284
_refine_diff_density_min -0.237
_refine_diff_density_rms 0.049
_refine_ls_abs_structure_details
;
 Flack x determined using 5853 quotients [(I+)-(I-)]/[(I+)+(I-)]
 (Parsons, Flack and Wagner, Acta Cryst. B69 (2013) 249-259).
;
_refine_ls_abs_structure_Flack 0.05(5)
_refine_ls_extinction_method none
_refine_ls_goodness_of_fit_ref 1.041
_refine_ls_hydrogen_treatment constr
_refine_ls_matrix_type full
_refine_ls_number_parameters 938
_refine_ls_number_reflns 15270
_refine_ls_number_restraints 192
_refine_ls_restrained_S_all 1.056
_refine_ls_R_factor_all 0.0539
_refine_ls_R_factor_gt 0.0477
_refine_ls_shift/su_max 0.005
_refine_ls_shift/su_mean 0.000
_refine_ls_structure_factor_coef Fsqd
_refine_ls_weighting_details 'w=1/[\s^2^(Fo^2^)+(0.0978P)^2^+1.6812P] where P=(Fo^2^+2Fc^2^)/3'
_refine_ls_weighting_scheme calc
_refine_ls_wR_factor_gt 0.1372
_refine_ls_wR_factor_ref 0.1442
_reflns_Friedel_coverage 0.904
_reflns_Friedel_fraction_full 0.988
_reflns_Friedel_fraction_max 0.927
_reflns_number_gt 13684
_reflns_number_total 15270
_reflns_threshold_expression 'I > 2\s(I)'
_cod_data_source_file d4sc08811e2.cif
_cod_data_source_block tx3993a_sq
_cod_depositor_comments 'Adding full bibliography for 1574186--1574191.cif.'
_cod_original_cell_volume 7727.24(16)
_cod_database_code 1574186
_shelx_shelxl_version_number 2018/3
_chemical_oxdiff_formula CHNO
_shelx_space_group_comment
;
The symmetry employed for this shelxl refinement is uniquely defined
by the following loop, which should always be used as a source of
symmetry information in preference to the above space-group names.
They are only intended as comments.
;
_reflns_odcompleteness_completeness 99.84
_reflns_odcompleteness_iscentric 1
_reflns_odcompleteness_theta 66.97
_olex2_refinement_description
;
1. Fixed Uiso
 At 1.2 times of:
  All C(H) groups, All C(H,H) groups
2. Restrained distances
 O13-C80 = O13-C77 = O13A-C80A = O13A-C77A
 1.47 with sigma of 0.01
 C79-C78 = C78-C77 = C80-C79 = C79A-C78A = C78A-C77A = C80A-C79A
 1.54 with sigma of 0.01
 C78A-C80A
 2.5 with sigma of 0.02
3. Uiso/Uaniso restraints and constraints
C78 \\sim O13 \\sim C77 \\sim C80 \\sim C79 \\sim C77A \\sim O13A \\sim C80A
\\sim C78A \\sim C79A: within 1.7A with sigma of 0.02 and sigma for terminal
atoms of 0.04 within 1.7A
Uanis(C78) \\sim Ueq, Uanis(O13) \\sim Ueq, Uanis(C77) \\sim Ueq, Uanis(C80)
\\sim Ueq, Uanis(C79) \\sim Ueq, Uanis(C77A) \\sim Ueq, Uanis(O13A) \\sim Ueq,
Uanis(C80A) \\sim Ueq, Uanis(C78A) \\sim Ueq, Uanis(C79A) \\sim Ueq: with sigma
of 0.01 and sigma for terminal atoms of 0.02
4. Others
 Sof(O13A)=Sof(C77A)=Sof(H77C)=Sof(H77D)=Sof(C78A)=Sof(H78C)=Sof(H78D)=
 Sof(C79A)=Sof(H79C)=Sof(H79D)=Sof(C80A)=Sof(H80C)=Sof(H80D)=1-FVAR(1)
 Sof(O13)=Sof(C77)=Sof(H77A)=Sof(H77B)=Sof(C78)=Sof(H78A)=Sof(H78B)=Sof(C79)=
 Sof(H79A)=Sof(H79B)=Sof(C80)=Sof(H80A)=Sof(H80B)=FVAR(1)
5.a Ternary CH refined with riding coordinates:
 C15(H15), C20(H20), C35(H35), C40(H40), C55(H55), C60(H60)
5.b Secondary CH2 refined with riding coordinates:
 C16(H16A,H16B), C17(H17A,H17B), C18(H18A,H18B), C19(H19A,H19B), C36(H36A,
 H36B), C37(H37A,H37B), C38(H38A,H38B), C39(H39A,H39B), C56(H56A,H56B),
 C57(H57A,H57B), C58(H58A,H58B), C59(H59A,H59B), C77(H77A,H77B), C78(H78A,H78B),
  C79(H79A,H79B), C80(H80A,H80B), C77A(H77C,H77D), C78A(H78C,H78D), C79A(H79C,
 H79D), C80A(H80C,H80D)
5.c Aromatic/amide H refined with riding coordinates:
 C3(H3), C4(H4), C9(H9), C10(H10), C23(H23), C24(H24), C29(H29), C30(H30),
 C43(H43), C44(H44), C49(H49), C50(H50), C62(H62), C63(H63), C64(H64), C66(H66),
  C67(H67), C69(H69), C70(H70), C71(H71), C73(H73), C74(H74)
;
_olex2_submission_special_instructions 'No special instructions were received'
_oxdiff_exptl_absorpt_empirical_details
;
Empirical correction (ABSPACK) includes:
- Absorption correction using spherical harmonics
- Frame scaling
;
_oxdiff_exptl_absorpt_empirical_full_max 1.374
_oxdiff_exptl_absorpt_empirical_full_min 0.755

loop_
_space_group_symop_operation_xyz
'x, y, z'
'-x, y, -z'
'x+1/2, y+1/2, z'
'-x+1/2, y+1/2, -z'

loop_
_atom_site_label
_atom_site_type_symbol
_atom_site_fract_x
_atom_site_fract_y
_atom_site_fract_z
_atom_site_U_iso_or_equiv
_atom_site_adp_type
_atom_site_occupancy
_atom_site_site_symmetry_order
_atom_site_calc_flag
_atom_site_refinement_flags_posn
_atom_site_refinement_flags_adp
_atom_site_refinement_flags_occupancy
_atom_site_disorder_assembly
_atom_site_disorder_group
O1 O 0.90650(12) 0.57870(11) 0.58229(19) 0.0610(7) Uani 1 1 d . . . . .
O2 O 0.76060(12) 0.56039(10) 0.36370(14) 0.0495(5) Uani 1 1 d . . . . .
O3 O 0.66106(12) 0.71505(12) 0.82148(15) 0.0588(7) Uani 1 1 d . . . . .
O4 O 0.51215(11) 0.68315(12) 0.61053(16) 0.0569(6) Uani 1 1 d . . . . .
O5 O 0.58387(15) 0.63913(10) 0.95862(18) 0.0635(7) Uani 1 1 d . . . . .
O6 O 0.41402(12) 0.65192(10) 0.76883(17) 0.0538(6) Uani 1 1 d . . . . .
O7 O 0.39494(13) 0.36549(10) 0.75104(17) 0.0564(6) Uani 1 1 d . . . . .
O8 O 0.56624(14) 0.35230(10) 0.93684(17) 0.0556(6) Uani 1 1 d . . . . .
O9 O 0.51890(12) 0.30323(11) 0.63912(15) 0.0520(6) Uani 1 1 d . . . . .
O10 O 0.68557(14) 0.29325(15) 0.83454(18) 0.0711(8) Uani 1 1 d . . . . .
O11 O 0.73448(11) 0.43499(11) 0.35476(15) 0.0519(6) Uani 1 1 d . . . . .
O12 O 0.89549(11) 0.44068(11) 0.55789(17) 0.0568(6) Uani 1 1 d . . . . .
N1 N 0.83081(12) 0.56109(10) 0.47775(17) 0.0387(5) Uani 1 1 d . . . . .
N2 N 0.58495(12) 0.69795(10) 0.71873(15) 0.0361(5) Uani 1 1 d . . . . .
N3 N 0.50433(13) 0.64676(10) 0.85545(16) 0.0388(5) Uani 1 1 d . . . . .
N4 N 0.48782(13) 0.35852(10) 0.83281(16) 0.0387(5) Uani 1 1 d . . . . .
N5 N 0.59917(13) 0.30291(11) 0.74125(16) 0.0401(5) Uani 1 1 d . . . . .
N6 N 0.81353(12) 0.44299(10) 0.45775(17) 0.0373(5) Uani 1 1 d . . . . .
C1 C 0.84977(15) 0.58317(12) 0.5558(2) 0.0425(7) Uani 1 1 d . . . . .
C2 C 0.79774(15) 0.61121(12) 0.6071(2) 0.0384(6) Uani 1 1 d . . . . .
C3 C 0.81199(16) 0.63006(13) 0.6878(2) 0.0453(7) Uani 1 1 d . . . . .
H3 H 0.854213 0.625092 0.710610 0.054 Uiso 1 1 calc R U . . .
C4 C 0.76228(17) 0.65694(15) 0.7357(2) 0.0490(8) Uani 1 1 d . . . . .
H4 H 0.772052 0.669404 0.790186 0.059 Uiso 1 1 calc R U . . .
C5 C 0.69995(15) 0.66487(12) 0.70303(19) 0.0385(6) Uani 1 1 d . . . . .
C6 C 0.64860(15) 0.69462(14) 0.7531(2) 0.0426(7) Uani 1 1 d . . . . .
C7 C 0.56819(14) 0.67871(13) 0.63763(19) 0.0374(6) Uani 1 1 d . . . . .
C8 C 0.62149(14) 0.65352(12) 0.58590(18) 0.0357(6) Uani 1 1 d . . . . .
C9 C 0.60803(15) 0.63752(13) 0.50343(19) 0.0399(6) Uani 1 1 d . . . . .
H9 H 0.566273 0.643915 0.480088 0.048 Uiso 1 1 calc R U . . .
C10 C 0.65738(15) 0.61161(13) 0.45490(19) 0.0398(6) Uani 1 1 d . . . . .
H10 H 0.648181 0.601091 0.399290 0.048 Uiso 1 1 calc R U . . .
C11 C 0.71932(15) 0.60160(12) 0.48884(18) 0.0358(6) Uani 1 1 d . . . . .
C12 C 0.77057(15) 0.57309(11) 0.4373(2) 0.0388(6) Uani 1 1 d . . . . .
C13 C 0.73414(14) 0.61915(11) 0.57232(18) 0.0336(6) Uani 1 1 d . . . . .
C14 C 0.68468(14) 0.64572(11) 0.62099(18) 0.0342(6) Uani 1 1 d . . . . .
C15 C 0.53100(15) 0.72815(12) 0.76398(18) 0.0382(6) Uani 1 1 d . . . . .
H15 H 0.490525 0.723203 0.730158 0.046 Uiso 1 1 calc R U . . .
C16 C 0.54524(18) 0.78969(13) 0.7654(2) 0.0478(7) Uani 1 1 d . . . . .
H16A H 0.584887 0.796591 0.798837 0.057 Uiso 1 1 calc R U . . .
H16B H 0.553455 0.802400 0.707921 0.057 Uiso 1 1 calc R U . . .
C17 C 0.4874(2) 0.82103(14) 0.8029(2) 0.0543(8) Uani 1 1 d . . . . .
H17A H 0.498153 0.859730 0.804923 0.065 Uiso 1 1 calc R U . . .
H17B H 0.448544 0.816420 0.767206 0.065 Uiso 1 1 calc R U . . .
C18 C 0.4724(2) 0.80071(15) 0.8916(2) 0.0563(9) Uani 1 1 d . . . . .
H18A H 0.434718 0.820612 0.914498 0.068 Uiso 1 1 calc R U . . .
H18B H 0.510371 0.807424 0.928174 0.068 Uiso 1 1 calc R U . . .
C19 C 0.45678(19) 0.73941(14) 0.8905(2) 0.0492(8) Uani 1 1 d . . . . .
H19A H 0.417287 0.732946 0.856551 0.059 Uiso 1 1 calc R U . . .
H19B H 0.447872 0.726967 0.947946 0.059 Uiso 1 1 calc R U . . .
C20 C 0.51524(16) 0.70694(13) 0.85334(19) 0.0407(6) Uani 1 1 d . . . . .
H20 H 0.554101 0.714631 0.888965 0.049 Uiso 1 1 calc R U . . .
C21 C 0.45145(15) 0.62357(14) 0.80999(19) 0.0414(6) Uani 1 1 d . . . . .
C22 C 0.44381(15) 0.56299(13) 0.81296(19) 0.0401(6) Uani 1 1 d . . . . .
C23 C 0.39306(16) 0.53776(14) 0.7699(2) 0.0448(7) Uani 1 1 d . . . . .
H23 H 0.360612 0.558894 0.743525 0.054 Uiso 1 1 calc R U . . .
C24 C 0.38942(17) 0.48076(14) 0.7652(2) 0.0460(7) Uani 1 1 d . . . . .
H24 H 0.354823 0.464280 0.735478 0.055 Uiso 1 1 calc R U . . .
C25 C 0.43713(15) 0.44862(13) 0.80456(19) 0.0400(6) Uani 1 1 d . . . . .
C26 C 0.43652(16) 0.38831(14) 0.7933(2) 0.0426(7) Uani 1 1 d . . . . .
C27 C 0.53152(15) 0.38102(13) 0.89191(19) 0.0406(6) Uani 1 1 d . . . . .
C28 C 0.53455(15) 0.44182(13) 0.89709(18) 0.0399(6) Uani 1 1 d . . . . .
C29 C 0.58323(17) 0.46684(14) 0.9448(2) 0.0442(7) Uani 1 1 d . . . . .
H29 H 0.613885 0.445714 0.974468 0.053 Uiso 1 1 calc R U . . .
C30 C 0.58669(17) 0.52422(14) 0.9486(2) 0.0452(7) Uani 1 1 d . . . . .
H30 H 0.619828 0.540864 0.980773 0.054 Uiso 1 1 calc R U . . .
C31 C 0.54147(15) 0.55607(13) 0.90532(18) 0.0390(6) Uani 1 1 d . . . . .
C32 C 0.54550(17) 0.61665(14) 0.9103(2) 0.0435(7) Uani 1 1 d . . . . .
C33 C 0.49100(15) 0.53081(13) 0.85745(19) 0.0387(6) Uani 1 1 d . . . . .
C34 C 0.48755(15) 0.47351(13) 0.85295(18) 0.0381(6) Uani 1 1 d . . . . .
C35 C 0.48711(15) 0.29857(13) 0.8170(2) 0.0413(6) Uani 1 1 d . . . . .
H35 H 0.462045 0.292840 0.764335 0.050 Uiso 1 1 calc R U . . .
C36 C 0.4499(2) 0.26776(15) 0.8871(2) 0.0523(8) Uani 1 1 d . . . . .
H36A H 0.474437 0.270639 0.940015 0.063 Uiso 1 1 calc R U . . .
H36B H 0.406554 0.284273 0.895523 0.063 Uiso 1 1 calc R U . . .
C37 C 0.4415(2) 0.20755(16) 0.8637(3) 0.0620(9) Uani 1 1 d . . . . .
H37A H 0.419466 0.188402 0.909829 0.074 Uiso 1 1 calc R U . . .
H37B H 0.413794 0.204480 0.813395 0.074 Uiso 1 1 calc R U . . .
C38 C 0.5090(2) 0.18134(16) 0.8466(3) 0.0662(10) Uani 1 1 d . . . . .
H38A H 0.502773 0.143630 0.829020 0.079 Uiso 1 1 calc R U . . .
H38B H 0.535080 0.181350 0.898505 0.079 Uiso 1 1 calc R U . . .
C39 C 0.5465(2) 0.21272(14) 0.7770(3) 0.0607(9) Uani 1 1 d . . . . .
H39A H 0.589605 0.195904 0.767603 0.073 Uiso 1 1 calc R U . . .
H39B H 0.521712 0.211007 0.724160 0.073 Uiso 1 1 calc R U . . .
C40 C 0.55586(17) 0.27268(13) 0.8034(2) 0.0450(7) Uani 1 1 d . . . . .
H40 H 0.578778 0.272805 0.858415 0.054 Uiso 1 1 calc R U . . .
C41 C 0.57554(15) 0.31474(12) 0.66010(19) 0.0389(6) Uani 1 1 d . . . . .
C42 C 0.62126(15) 0.34249(11) 0.59966(19) 0.0354(6) Uani 1 1 d . . . . .
C43 C 0.60046(15) 0.35455(13) 0.5188(2) 0.0407(6) Uani 1 1 d . . . . .
H43 H 0.558004 0.344507 0.501329 0.049 Uiso 1 1 calc R U . . .
C44 C 0.64327(15) 0.38221(13) 0.4616(2) 0.0411(6) Uani 1 1 d . . . . .
H44 H 0.629101 0.390134 0.406700 0.049 Uiso 1 1 calc R U . . .
C45 C 0.70607(14) 0.39735(11) 0.48781(19) 0.0348(6) Uani 1 1 d . . . . .
C46 C 0.75059(14) 0.42633(12) 0.4268(2) 0.0377(6) Uani 1 1 d . . . . .
C47 C 0.83863(14) 0.42823(12) 0.5371(2) 0.0406(6) Uani 1 1 d . . . . .
C48 C 0.79443(15) 0.39761(12) 0.5965(2) 0.0398(6) Uani 1 1 d . . . . .
C49 C 0.81573(16) 0.38324(16) 0.6749(2) 0.0509(8) Uani 1 1 d . . . . .
H49 H 0.858442 0.392627 0.692149 0.061 Uiso 1 1 calc R U . . .
C50 C 0.77347(17) 0.35397(16) 0.7310(2) 0.0502(8) Uani 1 1 d . . . . .
H50 H 0.789211 0.343169 0.783988 0.060 Uiso 1 1 calc R U . . .
C51 C 0.70943(16) 0.34145(13) 0.7075(2) 0.0428(7) Uani 1 1 d . . . . .
C52 C 0.66518(17) 0.31065(14) 0.7674(2) 0.0459(7) Uani 1 1 d . . . . .
C53 C 0.68642(14) 0.35604(12) 0.62636(19) 0.0351(6) Uani 1 1 d . . . . .
C54 C 0.72895(14) 0.38439(11) 0.5695(2) 0.0347(6) Uani 1 1 d . . . . .
C55 C 0.85552(15) 0.47381(12) 0.3969(2) 0.0411(6) Uani 1 1 d . . . . .
H55 H 0.827292 0.482988 0.348166 0.049 Uiso 1 1 calc R U . . .
C56 C 0.91343(17) 0.44008(14) 0.3628(3) 0.0516(8) Uani 1 1 d . . . . .
H56A H 0.945336 0.433418 0.407868 0.062 Uiso 1 1 calc R U . . .
H56B H 0.897373 0.405008 0.342434 0.062 Uiso 1 1 calc R U . . .
C57 C 0.94672(19) 0.47113(15) 0.2903(3) 0.0588(9) Uani 1 1 d . . . . .
H57A H 0.983740 0.449844 0.268702 0.071 Uiso 1 1 calc R U . . .
H57B H 0.915144 0.476188 0.244393 0.071 Uiso 1 1 calc R U . . .
C58 C 0.97148(19) 0.52617(15) 0.3199(3) 0.0601(10) Uani 1 1 d . . . . .
H58A H 0.990283 0.545790 0.271981 0.072 Uiso 1 1 calc R U . . .
H58B H 1.006454 0.520901 0.361583 0.072 Uiso 1 1 calc R U . . .
C59 C 0.91573(19) 0.56054(14) 0.3594(3) 0.0561(9) Uani 1 1 d . . . . .
H59A H 0.882862 0.569358 0.316430 0.067 Uiso 1 1 calc R U . . .
H59B H 0.933846 0.594556 0.381251 0.067 Uiso 1 1 calc R U . . .
C60 C 0.88268(15) 0.52819(12) 0.4323(2) 0.0439(7) Uani 1 1 d . . . . .
H60 H 0.917446 0.519220 0.473676 0.053 Uiso 1 1 calc R U . . .
C61 C 0.32515(17) 0.21572(12) 0.4508(2) 0.0456(7) Uani 1 1 d . . . . .
C62 C 0.39011(17) 0.20485(14) 0.4763(3) 0.0528(8) Uani 1 1 d . . . . .
H62 H 0.417987 0.185416 0.439983 0.063 Uiso 1 1 calc R U . . .
C63 C 0.41409(18) 0.22202(16) 0.5534(3) 0.0590(9) Uani 1 1 d . . . . .
H63 H 0.458076 0.215042 0.567975 0.071 Uiso 1 1 calc R U . . .
C64 C 0.37300(18) 0.24978(16) 0.6098(3) 0.0549(8) Uani 1 1 d . . . . .
H64 H 0.389680 0.261052 0.662108 0.066 Uiso 1 1 calc R U . . .
C65 C 0.30708(17) 0.26092(13) 0.5889(2) 0.0445(7) Uani 1 1 d . . . . .
C66 C 0.26328(18) 0.28995(14) 0.6452(2) 0.0500(8) Uani 1 1 d . . . . .
H66 H 0.278728 0.300867 0.698324 0.060 Uiso 1 1 calc R U . . .
C67 C 0.20025(17) 0.30166(13) 0.6226(2) 0.0465(7) Uani 1 1 d . . . . .
H67 H 0.173108 0.320457 0.660590 0.056 Uiso 1 1 calc R U . . .
C68 C 0.17404(15) 0.28585(11) 0.5415(2) 0.0402(6) Uani 1 1 d . . . . .
C69 C 0.10940(17) 0.29782(14) 0.5159(2) 0.0503(8) Uani 1 1 d . . . . .
H69 H 0.081283 0.316824 0.552400 0.060 Uiso 1 1 calc R U . . .
C70 C 0.08654(18) 0.28181(16) 0.4370(3) 0.0582(9) Uani 1 1 d . . . . .
H70 H 0.043316 0.290517 0.420915 0.070 Uiso 1 1 calc R U . . .
C71 C 0.12676(19) 0.25306(17) 0.3813(2) 0.0564(9) Uani 1 1 d . . . . .
H71 H 0.110197 0.241760 0.328970 0.068 Uiso 1 1 calc R U . . .
C72 C 0.19216(16) 0.24107(13) 0.4039(2) 0.0449(7) Uani 1 1 d . . . . .
C73 C 0.2367(2) 0.21140(15) 0.3481(2) 0.0534(8) Uani 1 1 d . . . . .
H73 H 0.221665 0.200115 0.294948 0.064 Uiso 1 1 calc R U . . .
C74 C 0.29857(19) 0.20005(13) 0.3714(2) 0.0518(8) Uani 1 1 d . . . . .
H74 H 0.325622 0.180917 0.333743 0.062 Uiso 1 1 calc R U . . .
C75 C 0.21680(15) 0.25712(12) 0.4842(2) 0.0388(6) Uani 1 1 d . . . . .
C76 C 0.28269(16) 0.24470(12) 0.5086(2) 0.0411(7) Uani 1 1 d . . . . .
O13 O 0.5642(4) 0.5646(2) 0.6928(4) 0.105(2) Uani 0.599(7) 1 d D U P A 1
C77 C 0.5255(6) 0.5403(5) 0.6227(8) 0.115(4) Uani 0.599(7) 1 d D U P A 1
H77A H 0.515782 0.568570 0.581204 0.138 Uiso 0.599(7) 1 calc R U P A 1
H77B H 0.483556 0.527022 0.644964 0.138 Uiso 0.599(7) 1 calc R U P A 1
C78 C 0.5615(7) 0.4932(7) 0.5784(10) 0.144(4) Uani 0.599(7) 1 d D U P A 1
H78A H 0.539894 0.458193 0.587482 0.173 Uiso 0.599(7) 1 calc R U P A 1
H78B H 0.567569 0.499620 0.517989 0.173 Uiso 0.599(7) 1 calc R U P A 1
C79 C 0.6242(5) 0.4985(4) 0.6269(6) 0.098(3) Uani 0.599(7) 1 d D U P A 1
H79A H 0.656058 0.517632 0.591328 0.118 Uiso 0.599(7) 1 calc R U P A 1
H79B H 0.641563 0.462039 0.636731 0.118 Uiso 0.599(7) 1 calc R U P A 1
C80 C 0.6209(6) 0.5286(4) 0.7140(7) 0.111(3) Uani 0.599(7) 1 d D U P A 1
H80A H 0.611039 0.503934 0.760657 0.133 Uiso 0.599(7) 1 calc R U P A 1
H80B H 0.661126 0.549066 0.726150 0.133 Uiso 0.599(7) 1 calc R U P A 1
O13A O 0.5549(6) 0.4380(4) 0.6876(7) 0.109(4) Uani 0.401(7) 1 d D U P A 2
C77A C 0.5173(11) 0.4602(7) 0.6172(12) 0.129(5) Uani 0.401(7) 1 d D U P A 2
H77C H 0.470459 0.459727 0.631804 0.155 Uiso 0.401(7) 1 calc R U P A 2
H77D H 0.523379 0.436700 0.568076 0.155 Uiso 0.401(7) 1 calc R U P A 2
C78A C 0.5372(14) 0.5189(10) 0.5931(18) 0.156(7) Uani 0.401(7) 1 d D U P A 2
H78C H 0.555811 0.521130 0.536300 0.187 Uiso 0.401(7) 1 calc R U P A 2
H78D H 0.500671 0.544475 0.598890 0.187 Uiso 0.401(7) 1 calc R U P A 2
C79A C 0.5899(12) 0.5264(7) 0.6622(14) 0.130(5) Uani 0.401(7) 1 d D U P A 2
H79C H 0.627725 0.545662 0.638295 0.156 Uiso 0.401(7) 1 calc R U P A 2
H79D H 0.571649 0.548920 0.707368 0.156 Uiso 0.401(7) 1 calc R U P A 2
C80A C 0.6130(7) 0.4731(5) 0.6989(10) 0.106(4) Uani 0.401(7) 1 d D U P A 2
H80C H 0.651111 0.458932 0.668235 0.127 Uiso 0.401(7) 1 calc R U P A 2
H80D H 0.624350 0.476868 0.758585 0.127 Uiso 0.401(7) 1 calc R U P A 2

loop_
_atom_site_aniso_label
_atom_site_aniso_U_11
_atom_site_aniso_U_22
_atom_site_aniso_U_33
_atom_site_aniso_U_23
_atom_site_aniso_U_13
_atom_site_aniso_U_12
O1 0.0404(12) 0.0620(15) 0.0806(17) -0.0222(13) -0.0082(12) 0.0124(11)
O2 0.0528(13) 0.0525(13) 0.0431(12) -0.0063(10) 0.0043(9) 0.0132(11)
O3 0.0456(13) 0.0846(19) 0.0462(13) -0.0251(12) -0.0036(10) 0.0027(12)
O4 0.0362(11) 0.0836(18) 0.0509(13) -0.0216(12) -0.0031(10) 0.0105(11)
O5 0.0778(18) 0.0430(13) 0.0698(16) -0.0148(11) -0.0341(14) 0.0114(12)
O6 0.0462(12) 0.0465(12) 0.0687(15) 0.0142(11) -0.0093(11) 0.0034(10)
O7 0.0525(14) 0.0494(13) 0.0672(15) -0.0080(11) -0.0150(12) 0.0012(11)
O8 0.0632(15) 0.0417(12) 0.0618(14) 0.0096(11) -0.0159(12) -0.0034(11)
O9 0.0435(12) 0.0656(15) 0.0469(12) 0.0020(11) -0.0005(10) -0.0154(11)
O10 0.0500(14) 0.106(2) 0.0573(15) 0.0272(15) -0.0060(12) -0.0046(15)
O11 0.0413(12) 0.0601(14) 0.0542(14) 0.0138(11) -0.0036(10) -0.0137(10)
O12 0.0359(11) 0.0638(15) 0.0706(16) 0.0061(12) -0.0049(11) -0.0110(11)
N1 0.0353(12) 0.0320(12) 0.0487(13) -0.0038(10) 0.0052(10) -0.0004(10)
N2 0.0291(11) 0.0451(13) 0.0342(11) -0.0064(10) 0.0008(9) -0.0008(10)
N3 0.0411(13) 0.0373(13) 0.0381(12) -0.0008(10) 0.0001(10) 0.0039(10)
N4 0.0381(13) 0.0379(13) 0.0402(12) 0.0021(10) 0.0015(10) -0.0029(10)
N5 0.0382(13) 0.0415(13) 0.0405(13) 0.0050(10) 0.0031(10) 0.0001(10)
N6 0.0283(11) 0.0315(11) 0.0521(14) -0.0001(10) 0.0022(10) -0.0025(9)
C1 0.0345(15) 0.0351(15) 0.0578(18) -0.0042(13) -0.0033(13) 0.0033(12)
C2 0.0330(14) 0.0344(14) 0.0479(16) -0.0027(12) -0.0023(12) 0.0033(11)
C3 0.0368(15) 0.0431(16) 0.0562(18) -0.0057(14) -0.0075(13) 0.0057(13)
C4 0.0410(16) 0.0583(19) 0.0478(17) -0.0140(15) -0.0071(14) 0.0034(14)
C5 0.0347(14) 0.0395(15) 0.0413(15) -0.0038(12) -0.0024(11) -0.0010(11)
C6 0.0356(15) 0.0514(18) 0.0408(16) -0.0027(13) -0.0013(12) -0.0005(13)
C7 0.0317(13) 0.0398(14) 0.0407(15) -0.0039(12) -0.0022(11) 0.0014(11)
C8 0.0326(13) 0.0365(14) 0.0380(14) -0.0002(11) -0.0026(11) 0.0000(11)
C9 0.0331(14) 0.0462(16) 0.0403(15) -0.0006(12) -0.0016(12) 0.0051(12)
C10 0.0389(15) 0.0463(16) 0.0341(13) -0.0061(12) -0.0024(11) 0.0034(12)
C11 0.0345(14) 0.0356(14) 0.0372(14) 0.0014(11) 0.0013(11) 0.0013(11)
C12 0.0386(15) 0.0320(13) 0.0457(16) -0.0008(12) 0.0055(12) 0.0021(11)
C13 0.0330(13) 0.0295(12) 0.0383(14) -0.0012(10) 0.0019(11) -0.0027(10)
C14 0.0331(14) 0.0323(14) 0.0371(14) -0.0001(11) -0.0013(11) -0.0010(11)
C15 0.0377(14) 0.0384(14) 0.0384(14) -0.0055(11) 0.0045(11) 0.0033(11)
C16 0.0580(19) 0.0413(17) 0.0441(16) -0.0022(13) 0.0095(14) -0.0028(14)
C17 0.070(2) 0.0378(16) 0.0554(19) -0.0028(14) 0.0006(16) 0.0095(15)
C18 0.072(2) 0.0444(17) 0.0520(19) -0.0093(15) 0.0104(16) 0.0123(16)
C19 0.0563(19) 0.0496(18) 0.0417(16) -0.0001(13) 0.0095(14) 0.0148(15)
C20 0.0445(16) 0.0391(15) 0.0384(14) -0.0045(12) 0.0031(12) 0.0040(12)
C21 0.0344(14) 0.0477(17) 0.0421(15) 0.0067(13) 0.0017(12) 0.0011(12)
C22 0.0356(14) 0.0460(16) 0.0387(14) 0.0032(12) 0.0006(11) 0.0036(12)
C23 0.0393(15) 0.0481(17) 0.0471(16) 0.0059(13) -0.0062(13) 0.0052(13)
C24 0.0427(16) 0.0477(17) 0.0476(17) 0.0046(13) -0.0056(13) -0.0024(13)
C25 0.0366(14) 0.0451(16) 0.0383(14) 0.0031(12) -0.0013(12) 0.0014(12)
C26 0.0420(16) 0.0467(17) 0.0390(15) 0.0003(12) -0.0001(13) -0.0003(13)
C27 0.0381(15) 0.0442(16) 0.0395(15) 0.0013(12) -0.0001(12) -0.0027(12)
C28 0.0406(15) 0.0451(16) 0.0342(14) 0.0020(12) -0.0006(12) 0.0002(12)
C29 0.0453(16) 0.0437(16) 0.0436(16) 0.0003(13) -0.0051(13) 0.0034(13)
C30 0.0492(17) 0.0460(17) 0.0405(16) -0.0052(13) -0.0116(13) 0.0026(13)
C31 0.0395(15) 0.0413(15) 0.0361(14) -0.0048(12) -0.0029(11) 0.0031(12)
C32 0.0450(16) 0.0428(16) 0.0426(15) -0.0069(12) -0.0043(13) 0.0091(13)
C33 0.0339(14) 0.0439(16) 0.0384(14) 0.0000(12) 0.0001(12) 0.0022(12)
C34 0.0351(14) 0.0411(15) 0.0381(14) 0.0024(12) 0.0041(12) 0.0026(11)
C35 0.0427(16) 0.0389(15) 0.0422(15) 0.0020(12) 0.0032(12) -0.0033(12)
C36 0.057(2) 0.0483(18) 0.0513(18) 0.0031(14) 0.0133(15) -0.0101(15)
C37 0.072(2) 0.0495(19) 0.065(2) 0.0117(17) 0.0074(18) -0.0152(18)
C38 0.077(3) 0.0430(18) 0.078(3) 0.0140(18) 0.010(2) -0.0050(18)
C39 0.073(2) 0.0367(17) 0.072(2) 0.0078(16) 0.0149(19) 0.0032(16)
C40 0.0483(17) 0.0420(16) 0.0447(16) 0.0076(13) 0.0077(13) 0.0002(13)
C41 0.0375(15) 0.0355(14) 0.0436(15) 0.0015(12) 0.0051(12) -0.0006(11)
C42 0.0328(13) 0.0310(13) 0.0423(14) 0.0004(11) 0.0029(11) 0.0001(10)
C43 0.0316(14) 0.0425(16) 0.0479(16) 0.0010(13) 0.0037(12) -0.0034(12)
C44 0.0372(15) 0.0412(15) 0.0448(16) 0.0031(12) 0.0001(12) -0.0042(12)
C45 0.0303(13) 0.0308(13) 0.0431(15) -0.0008(11) 0.0002(11) 0.0010(10)
C46 0.0305(13) 0.0345(14) 0.0481(16) -0.0010(12) -0.0010(12) -0.0029(11)
C47 0.0285(13) 0.0379(15) 0.0554(17) -0.0042(13) -0.0031(12) -0.0022(11)
C48 0.0326(14) 0.0383(15) 0.0483(16) -0.0048(12) -0.0011(12) -0.0005(11)
C49 0.0321(15) 0.060(2) 0.060(2) 0.0023(16) -0.0063(14) -0.0059(14)
C50 0.0409(16) 0.063(2) 0.0464(17) 0.0069(15) -0.0089(14) -0.0011(15)
C51 0.0375(15) 0.0457(17) 0.0452(16) 0.0028(13) 0.0018(13) 0.0036(12)
C52 0.0409(16) 0.0543(19) 0.0424(16) 0.0038(14) -0.0007(13) -0.0007(14)
C53 0.0306(13) 0.0334(13) 0.0413(14) -0.0031(11) 0.0011(11) 0.0023(11)
C54 0.0281(13) 0.0304(13) 0.0454(15) -0.0050(11) 0.0015(11) -0.0023(10)
C55 0.0351(14) 0.0357(15) 0.0525(17) -0.0032(13) 0.0079(12) -0.0030(11)
C56 0.0429(16) 0.0377(16) 0.074(2) -0.0117(15) 0.0143(15) -0.0035(13)
C57 0.0460(18) 0.0489(19) 0.082(2) -0.0164(18) 0.0234(17) -0.0064(15)
C58 0.0488(19) 0.0490(18) 0.082(3) -0.0172(18) 0.0294(18) -0.0132(15)
C59 0.0538(19) 0.0398(17) 0.075(2) -0.0094(16) 0.0254(17) -0.0096(15)
C60 0.0352(15) 0.0328(14) 0.0637(19) -0.0062(13) 0.0143(13) -0.0010(11)
C61 0.0431(16) 0.0313(14) 0.0624(19) 0.0002(13) 0.0114(14) -0.0029(12)
C62 0.0405(16) 0.0359(16) 0.082(2) -0.0036(16) 0.0115(16) -0.0008(13)
C63 0.0358(16) 0.052(2) 0.090(3) 0.0062(19) 0.0004(17) 0.0016(14)
C64 0.0462(18) 0.0509(19) 0.068(2) -0.0004(16) -0.0086(16) -0.0020(15)
C65 0.0431(16) 0.0379(15) 0.0523(17) -0.0002(13) -0.0018(14) -0.0046(12)
C66 0.0541(19) 0.0420(17) 0.0540(19) -0.0020(14) 0.0024(15) -0.0046(14)
C67 0.0470(17) 0.0368(15) 0.0557(18) -0.0040(13) 0.0125(14) -0.0033(13)
C68 0.0377(14) 0.0291(14) 0.0538(17) 0.0030(12) 0.0085(13) -0.0049(11)
C69 0.0396(16) 0.0452(17) 0.066(2) 0.0019(15) 0.0079(15) -0.0069(13)
C70 0.0394(17) 0.057(2) 0.078(3) 0.0015(19) -0.0024(17) -0.0014(16)
C71 0.0490(19) 0.065(2) 0.0550(19) -0.0007(17) -0.0093(16) -0.0144(17)
C72 0.0443(17) 0.0374(15) 0.0531(18) 0.0004(13) 0.0051(14) -0.0083(13)
C73 0.065(2) 0.0486(19) 0.0469(18) -0.0075(14) 0.0044(16) -0.0089(16)
C74 0.056(2) 0.0371(16) 0.063(2) -0.0064(15) 0.0194(16) -0.0073(14)
C75 0.0353(14) 0.0326(14) 0.0485(16) 0.0026(12) 0.0008(12) -0.0069(11)
C76 0.0396(15) 0.0282(13) 0.0555(18) -0.0005(12) 0.0055(13) -0.0048(11)
O13 0.150(6) 0.051(3) 0.113(4) 0.002(3) 0.069(4) 0.014(3)
C77 0.136(7) 0.094(6) 0.115(7) -0.024(5) 0.056(6) -0.013(6)
C78 0.168(9) 0.112(8) 0.153(8) -0.020(7) 0.037(7) 0.021(7)
C79 0.124(6) 0.054(4) 0.116(6) -0.006(4) 0.057(5) 0.006(5)
C80 0.141(8) 0.078(5) 0.115(7) 0.021(5) 0.043(6) 0.011(5)
O13A 0.140(8) 0.079(6) 0.108(7) -0.005(5) 0.039(6) -0.008(5)
C77A 0.146(10) 0.114(9) 0.126(9) 0.008(8) 0.035(8) 0.017(8)
C78A 0.171(11) 0.141(11) 0.154(11) -0.009(10) 0.021(10) -0.005(9)
C79A 0.153(9) 0.095(8) 0.141(9) -0.004(8) 0.026(8) 0.004(8)
C80A 0.125(8) 0.063(6) 0.128(8) -0.013(6) 0.052(7) 0.001(6)

loop_
_atom_type_symbol
_atom_type_description
_atom_type_scat_dispersion_real
_atom_type_scat_dispersion_imag
_atom_type_scat_source
C C 0.0181 0.0091 'International Tables Vol C Tables 4.2.6.8 and 6.1.1.4'
H H 0.0000 0.0000 'International Tables Vol C Tables 4.2.6.8 and 6.1.1.4'
N N 0.0311 0.0180 'International Tables Vol C Tables 4.2.6.8 and 6.1.1.4'
O O 0.0492 0.0322 'International Tables Vol C Tables 4.2.6.8 and 6.1.1.4'

loop_
_citation_id
_citation_doi
_citation_year
1 10.1007/s11426-021-1030-7 2021

loop_
_geom_angle_atom_site_label_1
_geom_angle_atom_site_label_2
_geom_angle_atom_site_label_3
_geom_angle
_geom_angle_site_symmetry_1
_geom_angle_site_symmetry_3
_geom_angle_publ_flag
C1 N1 C12 123.8(2) . . ?
C1 N1 C60 115.9(2) . . ?
C12 N1 C60 119.9(3) . . ?
C6 N2 C7 123.7(2) . . ?
C6 N2 C15 120.8(2) . . ?
C7 N2 C15 115.1(2) . . ?
C21 N3 C20 120.0(2) . . ?
C21 N3 C32 123.3(3) . . ?
C32 N3 C20 116.4(3) . . ?
C26 N4 C35 115.4(3) . . ?
C27 N4 C26 123.6(3) . . ?
C27 N4 C35 120.5(3) . . ?
C41 N5 C40 120.0(3) . . ?
C41 N5 C52 124.3(3) . . ?
C52 N5 C40 115.1(2) . . ?
C46 N6 C55 115.7(2) . . ?
C47 N6 C46 123.9(3) . . ?
C47 N6 C55 120.2(2) . . ?
O1 C1 N1 121.5(3) . . ?
O1 C1 C2 121.0(3) . . ?
N1 C1 C2 117.6(3) . . ?
C3 C2 C1 120.4(3) . . ?
C3 C2 C13 120.1(3) . . ?
C13 C2 C1 119.6(3) . . ?
C2 C3 H3 120.1 . . ?
C2 C3 C4 119.9(3) . . ?
C4 C3 H3 120.1 . . ?
C3 C4 H4 119.6 . . ?
C5 C4 C3 120.9(3) . . ?
C5 C4 H4 119.6 . . ?
C4 C5 C6 120.4(3) . . ?
C4 C5 C14 119.8(3) . . ?
C14 C5 C6 119.7(3) . . ?
O3 C6 N2 120.7(3) . . ?
O3 C6 C5 121.8(3) . . ?
N2 C6 C5 117.5(3) . . ?
O4 C7 N2 121.0(3) . . ?
O4 C7 C8 121.2(3) . . ?
N2 C7 C8 117.8(2) . . ?
C9 C8 C7 119.5(3) . . ?
C9 C8 C14 120.7(3) . . ?
C14 C8 C7 119.9(2) . . ?
C8 C9 H9 120.0 . . ?
C8 C9 C10 120.0(3) . . ?
C10 C9 H9 120.0 . . ?
C9 C10 H10 119.7 . . ?
C11 C10 C9 120.6(3) . . ?
C11 C10 H10 119.7 . . ?
C10 C11 C12 120.0(3) . . ?
C10 C11 C13 119.8(3) . . ?
C13 C11 C12 120.2(3) . . ?
O2 C12 N1 121.5(3) . . ?
O2 C12 C11 121.7(3) . . ?
N1 C12 C11 116.8(3) . . ?
C2 C13 C11 120.8(3) . . ?
C2 C13 C14 119.6(3) . . ?
C14 C13 C11 119.6(2) . . ?
C5 C14 C13 119.7(3) . . ?
C8 C14 C5 121.0(3) . . ?
C8 C14 C13 119.3(3) . . ?
N2 C15 H15 106.5 . . ?
N2 C15 C16 110.9(2) . . ?
N2 C15 C20 114.9(2) . . ?
C16 C15 H15 106.5 . . ?
C16 C15 C20 111.0(2) . . ?
C20 C15 H15 106.5 . . ?
C15 C16 H16A 109.4 . . ?
C15 C16 H16B 109.4 . . ?
H16A C16 H16B 108.0 . . ?
C17 C16 C15 111.1(3) . . ?
C17 C16 H16A 109.4 . . ?
C17 C16 H16B 109.4 . . ?
C16 C17 H17A 109.6 . . ?
C16 C17 H17B 109.6 . . ?
H17A C17 H17B 108.1 . . ?
C18 C17 C16 110.3(3) . . ?
C18 C17 H17A 109.6 . . ?
C18 C17 H17B 109.6 . . ?
C17 C18 H18A 109.5 . . ?
C17 C18 H18B 109.5 . . ?
C17 C18 C19 110.6(3) . . ?
H18A C18 H18B 108.1 . . ?
C19 C18 H18A 109.5 . . ?
C19 C18 H18B 109.5 . . ?
C18 C19 H19A 109.5 . . ?
C18 C19 H19B 109.5 . . ?
C18 C19 C20 110.7(3) . . ?
H19A C19 H19B 108.1 . . ?
C20 C19 H19A 109.5 . . ?
C20 C19 H19B 109.5 . . ?
N3 C20 C15 112.7(2) . . ?
N3 C20 C19 112.9(3) . . ?
N3 C20 H20 107.1 . . ?
C15 C20 C19 109.5(3) . . ?
C15 C20 H20 107.1 . . ?
C19 C20 H20 107.1 . . ?
O6 C21 N3 120.9(3) . . ?
O6 C21 C22 121.4(3) . . ?
N3 C21 C22 117.7(3) . . ?
C23 C22 C21 120.6(3) . . ?
C23 C22 C33 119.5(3) . . ?
C33 C22 C21 119.8(3) . . ?
C22 C23 H23 119.5 . . ?
C22 C23 C24 120.9(3) . . ?
C24 C23 H23 119.5 . . ?
C23 C24 H24 119.8 . . ?
C25 C24 C23 120.3(3) . . ?
C25 C24 H24 119.8 . . ?
C24 C25 C26 120.2(3) . . ?
C24 C25 C34 119.8(3) . . ?
C34 C25 C26 120.0(3) . . ?
O7 C26 N4 120.9(3) . . ?
O7 C26 C25 122.0(3) . . ?
N4 C26 C25 117.1(3) . . ?
O8 C27 N4 121.5(3) . . ?
O8 C27 C28 121.4(3) . . ?
N4 C27 C28 117.1(3) . . ?
C29 C28 C27 120.1(3) . . ?
C29 C28 C34 120.2(3) . . ?
C34 C28 C27 119.7(3) . . ?
C28 C29 H29 119.9 . . ?
C28 C29 C30 120.1(3) . . ?
C30 C29 H29 119.9 . . ?
C29 C30 H30 119.7 . . ?
C31 C30 C29 120.6(3) . . ?
C31 C30 H30 119.7 . . ?
C30 C31 C32 120.1(3) . . ?
C30 C31 C33 119.6(3) . . ?
C33 C31 C32 120.4(3) . . ?
O5 C32 N3 121.5(3) . . ?
O5 C32 C31 121.2(3) . . ?
N3 C32 C31 117.2(3) . . ?
C31 C33 C22 120.3(3) . . ?
C34 C33 C22 119.7(3) . . ?
C34 C33 C31 120.0(3) . . ?
C28 C34 C25 121.0(3) . . ?
C33 C34 C25 119.6(3) . . ?
C33 C34 C28 119.4(3) . . ?
N4 C35 H35 106.7 . . ?
N4 C35 C36 111.7(3) . . ?
N4 C35 C40 114.9(2) . . ?
C36 C35 H35 106.7 . . ?
C36 C35 C40 109.8(3) . . ?
C40 C35 H35 106.7 . . ?
C35 C36 H36A 109.5 . . ?
C35 C36 H36B 109.5 . . ?
H36A C36 H36B 108.1 . . ?
C37 C36 C35 110.8(3) . . ?
C37 C36 H36A 109.5 . . ?
C37 C36 H36B 109.5 . . ?
C36 C37 H37A 109.6 . . ?
C36 C37 H37B 109.6 . . ?
H37A C37 H37B 108.1 . . ?
C38 C37 C36 110.3(3) . . ?
C38 C37 H37A 109.6 . . ?
C38 C37 H37B 109.6 . . ?
C37 C38 H38A 109.5 . . ?
C37 C38 H38B 109.5 . . ?
C37 C38 C39 110.7(3) . . ?
H38A C38 H38B 108.1 . . ?
C39 C38 H38A 109.5 . . ?
C39 C38 H38B 109.5 . . ?
C38 C39 H39A 109.6 . . ?
C38 C39 H39B 109.6 . . ?
H39A C39 H39B 108.2 . . ?
C40 C39 C38 110.1(3) . . ?
C40 C39 H39A 109.6 . . ?
C40 C39 H39B 109.6 . . ?
N5 C40 C35 114.2(2) . . ?
N5 C40 C39 111.3(3) . . ?
N5 C40 H40 107.4 . . ?
C35 C40 H40 107.4 . . ?
C39 C40 C35 108.7(3) . . ?
C39 C40 H40 107.4 . . ?
O9 C41 N5 121.3(3) . . ?
O9 C41 C42 120.7(3) . . ?
N5 C41 C42 118.0(3) . . ?
C43 C42 C41 120.2(3) . . ?
C43 C42 C53 120.5(3) . . ?
C53 C42 C41 119.3(3) . . ?
C42 C43 H43 119.8 . . ?
C42 C43 C44 120.4(3) . . ?
C44 C43 H43 119.8 . . ?
C43 C44 H44 120.2 . . ?
C45 C44 C43 119.7(3) . . ?
C45 C44 H44 120.2 . . ?
C44 C45 C46 119.0(3) . . ?
C44 C45 C54 120.9(3) . . ?
C54 C45 C46 120.0(2) . . ?
O11 C46 N6 121.1(3) . . ?
O11 C46 C45 122.0(3) . . ?
N6 C46 C45 116.9(3) . . ?
O12 C47 N6 120.8(3) . . ?
O12 C47 C48 120.9(3) . . ?
N6 C47 C48 118.3(2) . . ?
C49 C48 C47 120.8(3) . . ?
C49 C48 C54 120.5(3) . . ?
C54 C48 C47 118.7(3) . . ?
C48 C49 H49 119.7 . . ?
C48 C49 C50 120.6(3) . . ?
C50 C49 H49 119.7 . . ?
C49 C50 H50 119.8 . . ?
C51 C50 C49 120.5(3) . . ?
C51 C50 H50 119.8 . . ?
C50 C51 C52 120.0(3) . . ?
C50 C51 C53 119.8(3) . . ?
C53 C51 C52 120.2(3) . . ?
O10 C52 N5 121.9(3) . . ?
O10 C52 C51 121.6(3) . . ?
N5 C52 C51 116.5(3) . . ?
C42 C53 C54 119.1(3) . . ?
C51 C53 C42 121.0(3) . . ?
C51 C53 C54 119.9(3) . . ?
C45 C54 C48 121.8(3) . . ?
C45 C54 C53 119.4(2) . . ?
C53 C54 C48 118.8(3) . . ?
N6 C55 H55 106.9 . . ?
N6 C55 C56 112.8(3) . . ?
N6 C55 C60 114.0(3) . . ?
C56 C55 H55 106.9 . . ?
C56 C55 C60 108.8(2) . . ?
C60 C55 H55 106.9 . . ?
C55 C56 H56A 109.8 . . ?
C55 C56 H56B 109.8 . . ?
H56A C56 H56B 108.3 . . ?
C57 C56 C55 109.3(3) . . ?
C57 C56 H56A 109.8 . . ?
C57 C56 H56B 109.8 . . ?
C56 C57 H57A 109.4 . . ?
C56 C57 H57B 109.4 . . ?
H57A C57 H57B 108.0 . . ?
C58 C57 C56 111.0(3) . . ?
C58 C57 H57A 109.4 . . ?
C58 C57 H57B 109.4 . . ?
C57 C58 H58A 109.2 . . ?
C57 C58 H58B 109.2 . . ?
C57 C58 C59 111.8(3) . . ?
H58A C58 H58B 107.9 . . ?
C59 C58 H58A 109.2 . . ?
C59 C58 H58B 109.2 . . ?
C58 C59 H59A 109.7 . . ?
C58 C59 H59B 109.7 . . ?
C58 C59 C60 109.6(3) . . ?
H59A C59 H59B 108.2 . . ?
C60 C59 H59A 109.7 . . ?
C60 C59 H59B 109.7 . . ?
N1 C60 C55 112.8(2) . . ?
N1 C60 C59 112.3(2) . . ?
N1 C60 H60 107.5 . . ?
C55 C60 C59 109.0(3) . . ?
C55 C60 H60 107.5 . . ?
C59 C60 H60 107.5 . . ?
C62 C61 C74 124.0(3) . . ?
C62 C61 C76 118.1(3) . . ?
C74 C61 C76 118.0(3) . . ?
C61 C62 H62 119.1 . . ?
C63 C62 C61 121.8(3) . . ?
C63 C62 H62 119.1 . . ?
C62 C63 H63 119.8 . . ?
C62 C63 C64 120.3(3) . . ?
C64 C63 H63 119.8 . . ?
C63 C64 H64 119.7 . . ?
C63 C64 C65 120.7(4) . . ?
C65 C64 H64 119.7 . . ?
C64 C65 C66 122.3(3) . . ?
C64 C65 C76 119.2(3) . . ?
C76 C65 C66 118.5(3) . . ?
C65 C66 H66 119.4 . . ?
C67 C66 C65 121.3(3) . . ?
C67 C66 H66 119.4 . . ?
C66 C67 H67 119.2 . . ?
C66 C67 C68 121.6(3) . . ?
C68 C67 H67 119.2 . . ?
C69 C68 C67 123.0(3) . . ?
C69 C68 C75 118.8(3) . . ?
C75 C68 C67 118.2(3) . . ?
C68 C69 H69 119.6 . . ?
C70 C69 C68 120.8(3) . . ?
C70 C69 H69 119.6 . . ?
C69 C70 H70 119.4 . . ?
C69 C70 C71 121.2(3) . . ?
C71 C70 H70 119.4 . . ?
C70 C71 H71 120.1 . . ?
C70 C71 C72 119.9(3) . . ?
C72 C71 H71 120.1 . . ?
C71 C72 C73 122.3(3) . . ?
C71 C72 C75 120.0(3) . . ?
C75 C72 C73 117.6(3) . . ?
C72 C73 H73 119.4 . . ?
C74 C73 C72 121.1(3) . . ?
C74 C73 H73 119.4 . . ?
C61 C74 H74 118.5 . . ?
C73 C74 C61 122.9(3) . . ?
C73 C74 H74 118.5 . . ?
C72 C75 C68 119.3(3) . . ?
C72 C75 C76 120.8(3) . . ?
C76 C75 C68 119.9(3) . . ?
C65 C76 C61 119.9(3) . . ?
C65 C76 C75 120.6(3) . . ?
C75 C76 C61 119.5(3) . . ?
C77 O13 C80 109.7(8) . . ?
O13 C77 H77A 108.9 . . ?
O13 C77 H77B 108.9 . . ?
O13 C77 C78 113.2(10) . . ?
H77A C77 H77B 107.7 . . ?
C78 C77 H77A 108.9 . . ?
C78 C77 H77B 108.9 . . ?
C77 C78 H78A 112.6 . . ?
C77 C78 H78B 112.6 . . ?
H78A C78 H78B 110.1 . . ?
C79 C78 C77 95.8(10) . . ?
C79 C78 H78A 112.6 . . ?
C79 C78 H78B 112.6 . . ?
C78 C79 H79A 108.0 . . ?
C78 C79 H79B 108.0 . . ?
C78 C79 C80 117.4(9) . . ?
H79A C79 H79B 107.2 . . ?
C80 C79 H79A 108.0 . . ?
C80 C79 H79B 108.0 . . ?
O13 C80 C79 96.6(8) . . ?
O13 C80 H80A 112.4 . . ?
O13 C80 H80B 112.4 . . ?
C79 C80 H80A 112.4 . . ?
C79 C80 H80B 112.4 . . ?
H80A C80 H80B 110.0 . . ?
C77A O13A C80A 107.0(13) . . ?
O13A C77A H77C 108.8 . . ?
O13A C77A H77D 108.8 . . ?
O13A C77A C78A 113.7(16) . . ?
H77C C77A H77D 107.7 . . ?
C78A C77A H77C 108.8 . . ?
C78A C77A H77D 108.8 . . ?
C77A C78A H78C 112.4 . . ?
C77A C78A H78D 112.4 . . ?
H78C C78A H78D 110.0 . . ?
C79A C78A C77A 96.8(15) . . ?
C79A C78A H78C 112.4 . . ?
C79A C78A H78D 112.4 . . ?
C78A C79A H79C 109.1 . . ?
C78A C79A H79D 109.1 . . ?
H79C C79A H79D 107.8 . . ?
C80A C79A C78A 112.5(14) . . ?
C80A C79A H79C 109.1 . . ?
C80A C79A H79D 109.1 . . ?
O13A C80A C79A 102.4(12) . . ?
O13A C80A H80C 111.3 . . ?
O13A C80A H80D 111.3 . . ?
C79A C80A H80C 111.3 . . ?
C79A C80A H80D 111.3 . . ?
H80C C80A H80D 109.2 . . ?

loop_
_geom_bond_atom_site_label_1
_geom_bond_atom_site_label_2
_geom_bond_distance
_geom_bond_site_symmetry_2
_geom_bond_publ_flag
O1 C1 1.220(4) . ?
O2 C12 1.215(4) . ?
O3 C6 1.211(4) . ?
O4 C7 1.210(4) . ?
O5 C32 1.214(4) . ?
O6 C21 1.211(4) . ?
O7 C26 1.205(4) . ?
O8 C27 1.216(4) . ?
O9 C41 1.219(4) . ?
O10 C52 1.210(4) . ?
O11 C46 1.198(4) . ?
O12 C47 1.228(4) . ?
N1 C1 1.394(4) . ?
N1 C12 1.399(4) . ?
N1 C60 1.498(4) . ?
N2 C6 1.392(4) . ?
N2 C7 1.401(4) . ?
N2 C15 1.493(4) . ?
N3 C20 1.487(4) . ?
N3 C21 1.401(4) . ?
N3 C32 1.404(4) . ?
N4 C26 1.407(4) . ?
N4 C27 1.392(4) . ?
N4 C35 1.486(4) . ?
N5 C40 1.503(4) . ?
N5 C41 1.392(4) . ?
N5 C52 1.403(4) . ?
N6 C46 1.416(4) . ?
N6 C47 1.394(4) . ?
N6 C55 1.482(4) . ?
C1 C2 1.488(4) . ?
C2 C3 1.380(4) . ?
C2 C13 1.405(4) . ?
C3 H3 0.9300 . ?
C3 C4 1.414(5) . ?
C4 H4 0.9300 . ?
C4 C5 1.369(4) . ?
C5 C6 1.488(4) . ?
C5 C14 1.406(4) . ?
C7 C8 1.480(4) . ?
C8 C9 1.381(4) . ?
C8 C14 1.399(4) . ?
C9 H9 0.9300 . ?
C9 C10 1.403(4) . ?
C10 H10 0.9300 . ?
C10 C11 1.377(4) . ?
C11 C12 1.484(4) . ?
C11 C13 1.413(4) . ?
C13 C14 1.413(4) . ?
C15 H15 0.9800 . ?
C15 C16 1.531(4) . ?
C15 C20 1.531(4) . ?
C16 H16A 0.9700 . ?
C16 H16B 0.9700 . ?
C16 C17 1.512(5) . ?
C17 H17A 0.9700 . ?
C17 H17B 0.9700 . ?
C17 C18 1.510(5) . ?
C18 H18A 0.9700 . ?
C18 H18B 0.9700 . ?
C18 C19 1.530(5) . ?
C19 H19A 0.9700 . ?
C19 H19B 0.9700 . ?
C19 C20 1.534(4) . ?
C20 H20 0.9800 . ?
C21 C22 1.488(5) . ?
C22 C23 1.371(4) . ?
C22 C33 1.417(4) . ?
C23 H23 0.9300 . ?
C23 C24 1.396(5) . ?
C24 H24 0.9300 . ?
C24 C25 1.386(4) . ?
C25 C26 1.484(4) . ?
C25 C34 1.406(4) . ?
C27 C28 1.489(4) . ?
C28 C29 1.376(4) . ?
C28 C34 1.405(4) . ?
C29 H29 0.9300 . ?
C29 C30 1.405(5) . ?
C30 H30 0.9300 . ?
C30 C31 1.377(4) . ?
C31 C32 1.484(5) . ?
C31 C33 1.407(4) . ?
C33 C34 1.403(4) . ?
C35 H35 0.9800 . ?
C35 C36 1.530(4) . ?
C35 C40 1.535(5) . ?
C36 H36A 0.9700 . ?
C36 H36B 0.9700 . ?
C36 C37 1.526(5) . ?
C37 H37A 0.9700 . ?
C37 H37B 0.9700 . ?
C37 C38 1.526(6) . ?
C38 H38A 0.9700 . ?
C38 H38B 0.9700 . ?
C38 C39 1.535(5) . ?
C39 H39A 0.9700 . ?
C39 H39B 0.9700 . ?
C39 C40 1.534(5) . ?
C40 H40 0.9800 . ?
C41 C42 1.486(4) . ?
C42 C43 1.371(4) . ?
C42 C53 1.416(4) . ?
C43 H43 0.9300 . ?
C43 C44 1.416(4) . ?
C44 H44 0.9300 . ?
C44 C45 1.379(4) . ?
C45 C46 1.491(4) . ?
C45 C54 1.401(4) . ?
C47 C48 1.491(5) . ?
C48 C49 1.351(5) . ?
C48 C54 1.421(4) . ?
C49 H49 0.9300 . ?
C49 C50 1.419(5) . ?
C50 H50 0.9300 . ?
C50 C51 1.374(5) . ?
C51 C52 1.498(5) . ?
C51 C53 1.404(4) . ?
C53 C54 1.418(4) . ?
C55 H55 0.9800 . ?
C55 C56 1.524(4) . ?
C55 C60 1.540(4) . ?
C56 H56A 0.9700 . ?
C56 H56B 0.9700 . ?
C56 C57 1.524(5) . ?
C57 H57A 0.9700 . ?
C57 H57B 0.9700 . ?
C57 C58 1.507(5) . ?
C58 H58A 0.9700 . ?
C58 H58B 0.9700 . ?
C58 C59 1.532(5) . ?
C59 H59A 0.9700 . ?
C59 H59B 0.9700 . ?
C59 C60 1.543(5) . ?
C60 H60 0.9800 . ?
C61 C62 1.393(5) . ?
C61 C74 1.411(5) . ?
C61 C76 1.434(5) . ?
C62 H62 0.9300 . ?
C62 C63 1.371(6) . ?
C63 H63 0.9300 . ?
C63 C64 1.390(6) . ?
C64 H64 0.9300 . ?
C64 C65 1.393(5) . ?
C65 C66 1.437(5) . ?
C65 C76 1.411(5) . ?
C66 H66 0.9300 . ?
C66 C67 1.347(5) . ?
C67 H67 0.9300 . ?
C67 C68 1.433(5) . ?
C68 C69 1.393(5) . ?
C68 C75 1.430(4) . ?
C69 H69 0.9300 . ?
C69 C70 1.380(6) . ?
C70 H70 0.9300 . ?
C70 C71 1.383(6) . ?
C71 H71 0.9300 . ?
C71 C72 1.394(5) . ?
C72 C73 1.448(5) . ?
C72 C75 1.412(5) . ?
C73 H73 0.9300 . ?
C73 C74 1.327(6) . ?
C74 H74 0.9300 . ?
C75 C76 1.413(4) . ?
O13 C77 1.473(11) . ?
O13 C80 1.478(11) . ?
C77 H77A 0.9700 . ?
C77 H77B 0.9700 . ?
C77 C78 1.529(11) . ?
C78 H78A 0.9700 . ?
C78 H78B 0.9700 . ?
C78 C79 1.479(12) . ?
C79 H79A 0.9700 . ?
C79 H79B 0.9700 . ?
C79 C80 1.556(11) . ?
C80 H80A 0.9700 . ?
C80 H80B 0.9700 . ?
O13A C77A 1.445(13) . ?
O13A C80A 1.459(12) . ?
C77A H77C 0.9700 . ?
C77A H77D 0.9700 . ?
C77A C78A 1.536(14) . ?
C78A H78C 0.9700 . ?
C78A H78D 0.9700 . ?
C78A C79A 1.528(14) . ?
C79A H79C 0.9700 . ?
C79A H79D 0.9700 . ?
C79A C80A 1.499(13) . ?
C80A H80C 0.9700 . ?
C80A H80D 0.9700 . ?

loop_
_geom_torsion_atom_site_label_1
_geom_torsion_atom_site_label_2
_geom_torsion_atom_site_label_3
_geom_torsion_atom_site_label_4
_geom_torsion
_geom_torsion_site_symmetry_1
_geom_torsion_site_symmetry_2
_geom_torsion_site_symmetry_3
_geom_torsion_site_symmetry_4
_geom_torsion_publ_flag
O1 C1 C2 C3 -3.6(5) . . . . ?
O1 C1 C2 C13 175.5(3) . . . . ?
O4 C7 C8 C9 3.6(5) . . . . ?
O4 C7 C8 C14 -175.8(3) . . . . ?
O6 C21 C22 C23 -1.1(5) . . . . ?
O6 C21 C22 C33 176.0(3) . . . . ?
O8 C27 C28 C29 8.8(5) . . . . ?
O8 C27 C28 C34 -171.3(3) . . . . ?
O9 C41 C42 C43 -1.2(4) . . . . ?
O9 C41 C42 C53 179.1(3) . . . . ?
O12 C47 C48 C49 0.6(5) . . . . ?
O12 C47 C48 C54 179.7(3) . . . . ?
N1 C1 C2 C3 174.8(3) . . . . ?
N1 C1 C2 C13 -6.1(4) . . . . ?
N2 C7 C8 C9 -175.5(3) . . . . ?
N2 C7 C8 C14 5.0(4) . . . . ?
N2 C15 C16 C17 174.1(3) . . . . ?
N2 C15 C20 N3 -50.4(3) . . . . ?
N2 C15 C20 C19 -177.0(3) . . . . ?
N3 C21 C22 C23 179.9(3) . . . . ?
N3 C21 C22 C33 -2.9(4) . . . . ?
N4 C27 C28 C29 -170.5(3) . . . . ?
N4 C27 C28 C34 9.4(4) . . . . ?
N4 C35 C36 C37 172.2(3) . . . . ?
N4 C35 C40 N5 -48.0(4) . . . . ?
N4 C35 C40 C39 -173.0(3) . . . . ?
N5 C41 C42 C43 179.4(3) . . . . ?
N5 C41 C42 C53 -0.3(4) . . . . ?
N6 C47 C48 C49 -178.6(3) . . . . ?
N6 C47 C48 C54 0.5(4) . . . . ?
N6 C55 C56 C57 170.5(3) . . . . ?
N6 C55 C60 N1 -45.5(4) . . . . ?
N6 C55 C60 C59 -171.0(3) . . . . ?
C1 N1 C12 O2 167.7(3) . . . . ?
C1 N1 C12 C11 -12.8(4) . . . . ?
C1 N1 C60 C55 134.3(3) . . . . ?
C1 N1 C60 C59 -102.0(3) . . . . ?
C1 C2 C3 C4 179.6(3) . . . . ?
C1 C2 C13 C11 -1.0(4) . . . . ?
C1 C2 C13 C14 179.9(3) . . . . ?
C2 C3 C4 C5 -0.3(5) . . . . ?
C2 C13 C14 C5 1.2(4) . . . . ?
C2 C13 C14 C8 179.9(3) . . . . ?
C3 C2 C13 C11 178.1(3) . . . . ?
C3 C2 C13 C14 -1.0(4) . . . . ?
C3 C4 C5 C6 -178.2(3) . . . . ?
C3 C4 C5 C14 0.5(5) . . . . ?
C4 C5 C6 O3 4.0(5) . . . . ?
C4 C5 C6 N2 -175.6(3) . . . . ?
C4 C5 C14 C8 -179.7(3) . . . . ?
C4 C5 C14 C13 -1.0(5) . . . . ?
C6 N2 C7 O4 -179.2(3) . . . . ?
C6 N2 C7 C8 -0.1(4) . . . . ?
C6 N2 C15 C16 67.8(4) . . . . ?
C6 N2 C15 C20 -59.0(4) . . . . ?
C6 C5 C14 C8 -0.9(4) . . . . ?
C6 C5 C14 C13 177.8(3) . . . . ?
C7 N2 C6 O3 175.3(3) . . . . ?
C7 N2 C6 C5 -5.1(4) . . . . ?
C7 N2 C15 C16 -106.3(3) . . . . ?
C7 N2 C15 C20 127.0(3) . . . . ?
C7 C8 C9 C10 -177.5(3) . . . . ?
C7 C8 C14 C5 -4.4(4) . . . . ?
C7 C8 C14 C13 176.9(3) . . . . ?
C8 C9 C10 C11 0.4(5) . . . . ?
C9 C8 C14 C5 176.1(3) . . . . ?
C9 C8 C14 C13 -2.6(4) . . . . ?
C9 C10 C11 C12 178.7(3) . . . . ?
C9 C10 C11 C13 -2.1(5) . . . . ?
C10 C11 C12 O2 3.6(4) . . . . ?
C10 C11 C12 N1 -175.9(3) . . . . ?
C10 C11 C13 C2 -177.6(3) . . . . ?
C10 C11 C13 C14 1.5(4) . . . . ?
C11 C13 C14 C5 -177.9(3) . . . . ?
C11 C13 C14 C8 0.8(4) . . . . ?
C12 N1 C1 O1 -168.1(3) . . . . ?
C12 N1 C1 C2 13.5(4) . . . . ?
C12 N1 C60 C55 -52.7(4) . . . . ?
C12 N1 C60 C59 71.0(4) . . . . ?
C12 C11 C13 C2 1.6(4) . . . . ?
C12 C11 C13 C14 -179.3(2) . . . . ?
C13 C2 C3 C4 0.6(5) . . . . ?
C13 C11 C12 O2 -175.6(3) . . . . ?
C13 C11 C12 N1 4.9(4) . . . . ?
C14 C5 C6 O3 -174.8(3) . . . . ?
C14 C5 C6 N2 5.6(4) . . . . ?
C14 C8 C9 C10 2.0(5) . . . . ?
C15 N2 C6 O3 1.8(5) . . . . ?
C15 N2 C6 C5 -178.6(3) . . . . ?
C15 N2 C7 O4 -5.4(4) . . . . ?
C15 N2 C7 C8 173.8(2) . . . . ?
C15 C16 C17 C18 57.4(4) . . . . ?
C16 C15 C20 N3 -177.2(3) . . . . ?
C16 C15 C20 C19 56.2(3) . . . . ?
C16 C17 C18 C19 -58.0(4) . . . . ?
C17 C18 C19 C20 58.4(4) . . . . ?
C18 C19 C20 N3 176.6(3) . . . . ?
C18 C19 C20 C15 -57.0(4) . . . . ?
C20 N3 C21 O6 -0.2(4) . . . . ?
C20 N3 C21 C22 178.7(3) . . . . ?
C20 N3 C32 O5 6.1(5) . . . . ?
C20 N3 C32 C31 -172.4(3) . . . . ?
C20 C15 C16 C17 -57.0(4) . . . . ?
C21 N3 C20 C15 -62.6(4) . . . . ?
C21 N3 C20 C19 62.1(4) . . . . ?
C21 N3 C32 O5 -168.3(3) . . . . ?
C21 N3 C32 C31 13.3(5) . . . . ?
C21 C22 C23 C24 173.4(3) . . . . ?
C21 C22 C33 C31 5.9(5) . . . . ?
C21 C22 C33 C34 -173.5(3) . . . . ?
C22 C23 C24 C25 0.4(6) . . . . ?
C22 C33 C34 C25 -0.2(5) . . . . ?
C22 C33 C34 C28 179.9(3) . . . . ?
C23 C22 C33 C31 -176.9(3) . . . . ?
C23 C22 C33 C34 3.7(5) . . . . ?
C23 C24 C25 C26 -174.7(3) . . . . ?
C23 C24 C25 C34 3.1(5) . . . . ?
C24 C25 C26 O7 -0.7(5) . . . . ?
C24 C25 C26 N4 177.9(3) . . . . ?
C24 C25 C34 C28 176.7(3) . . . . ?
C24 C25 C34 C33 -3.2(5) . . . . ?
C26 N4 C27 O8 165.2(3) . . . . ?
C26 N4 C27 C28 -15.5(4) . . . . ?
C26 N4 C35 C36 -93.8(3) . . . . ?
C26 N4 C35 C40 140.4(3) . . . . ?
C26 C25 C34 C28 -5.4(5) . . . . ?
C26 C25 C34 C33 174.7(3) . . . . ?
C27 N4 C26 O7 -170.5(3) . . . . ?
C27 N4 C26 C25 10.9(4) . . . . ?
C27 N4 C35 C36 78.1(4) . . . . ?
C27 N4 C35 C40 -47.7(4) . . . . ?
C27 C28 C29 C30 179.1(3) . . . . ?
C27 C28 C34 C25 0.7(5) . . . . ?
C27 C28 C34 C33 -179.4(3) . . . . ?
C28 C29 C30 C31 0.3(6) . . . . ?
C29 C28 C34 C25 -179.4(3) . . . . ?
C29 C28 C34 C33 0.4(5) . . . . ?
C29 C30 C31 C32 179.7(3) . . . . ?
C29 C30 C31 C33 0.6(5) . . . . ?
C30 C31 C32 O5 -7.4(5) . . . . ?
C30 C31 C32 N3 171.1(3) . . . . ?
C30 C31 C33 C22 179.6(3) . . . . ?
C30 C31 C33 C34 -1.0(5) . . . . ?
C31 C33 C34 C25 -179.7(3) . . . . ?
C31 C33 C34 C28 0.5(5) . . . . ?
C32 N3 C20 C15 122.8(3) . . . . ?
C32 N3 C20 C19 -112.5(3) . . . . ?
C32 N3 C21 O6 174.0(3) . . . . ?
C32 N3 C21 C22 -7.1(4) . . . . ?
C32 C31 C33 C22 0.5(5) . . . . ?
C32 C31 C33 C34 179.9(3) . . . . ?
C33 C22 C23 C24 -3.8(5) . . . . ?
C33 C31 C32 O5 171.7(3) . . . . ?
C33 C31 C32 N3 -9.8(5) . . . . ?
C34 C25 C26 O7 -178.6(3) . . . . ?
C34 C25 C26 N4 0.0(4) . . . . ?
C34 C28 C29 C30 -0.8(5) . . . . ?
C35 N4 C26 O7 1.1(4) . . . . ?
C35 N4 C26 C25 -177.5(3) . . . . ?
C35 N4 C27 O8 -6.0(5) . . . . ?
C35 N4 C27 C28 173.3(3) . . . . ?
C35 C36 C37 C38 56.9(4) . . . . ?
C36 C35 C40 N5 -174.8(3) . . . . ?
C36 C35 C40 C39 60.2(4) . . . . ?
C36 C37 C38 C39 -56.3(5) . . . . ?
C37 C38 C39 C40 58.4(5) . . . . ?
C38 C39 C40 N5 173.5(3) . . . . ?
C38 C39 C40 C35 -59.9(4) . . . . ?
C40 N5 C41 O9 3.3(4) . . . . ?
C40 N5 C41 C42 -177.3(3) . . . . ?
C40 N5 C52 O10 1.2(5) . . . . ?
C40 N5 C52 C51 -179.0(3) . . . . ?
C40 C35 C36 C37 -59.2(4) . . . . ?
C41 N5 C40 C35 -53.4(4) . . . . ?
C41 N5 C40 C39 70.1(4) . . . . ?
C41 N5 C52 O10 -170.1(3) . . . . ?
C41 N5 C52 C51 9.7(5) . . . . ?
C41 C42 C43 C44 178.4(3) . . . . ?
C41 C42 C53 C51 2.9(4) . . . . ?
C41 C42 C53 C54 -177.6(2) . . . . ?
C42 C43 C44 C45 -0.4(5) . . . . ?
C42 C53 C54 C45 -1.3(4) . . . . ?
C42 C53 C54 C48 -179.6(3) . . . . ?
C43 C42 C53 C51 -176.7(3) . . . . ?
C43 C42 C53 C54 2.7(4) . . . . ?
C43 C44 C45 C46 179.9(3) . . . . ?
C43 C44 C45 C54 1.8(5) . . . . ?
C44 C45 C46 O11 -3.0(4) . . . . ?
C44 C45 C46 N6 177.5(3) . . . . ?
C44 C45 C54 C48 177.3(3) . . . . ?
C44 C45 C54 C53 -1.0(4) . . . . ?
C46 N6 C47 O12 174.7(3) . . . . ?
C46 N6 C47 C48 -6.1(4) . . . . ?
C46 N6 C55 C56 -106.7(3) . . . . ?
C46 N6 C55 C60 128.5(3) . . . . ?
C46 C45 C54 C48 -0.7(4) . . . . ?
C46 C45 C54 C53 -179.0(2) . . . . ?
C47 N6 C46 O11 -171.6(3) . . . . ?
C47 N6 C46 C45 8.0(4) . . . . ?
C47 N6 C55 C56 68.1(4) . . . . ?
C47 N6 C55 C60 -56.7(4) . . . . ?
C47 C48 C49 C50 -179.8(3) . . . . ?
C47 C48 C54 C45 2.7(4) . . . . ?
C47 C48 C54 C53 -179.0(2) . . . . ?
C48 C49 C50 C51 -2.3(6) . . . . ?
C49 C48 C54 C45 -178.2(3) . . . . ?
C49 C48 C54 C53 0.2(4) . . . . ?
C49 C50 C51 C52 -179.8(3) . . . . ?
C49 C50 C51 C53 2.3(5) . . . . ?
C50 C51 C52 O10 -4.7(5) . . . . ?
C50 C51 C52 N5 175.6(3) . . . . ?
C50 C51 C53 C42 178.4(3) . . . . ?
C50 C51 C53 C54 -1.0(5) . . . . ?
C51 C53 C54 C45 178.2(3) . . . . ?
C51 C53 C54 C48 -0.2(4) . . . . ?
C52 N5 C40 C35 134.8(3) . . . . ?
C52 N5 C40 C39 -101.6(3) . . . . ?
C52 N5 C41 O9 174.3(3) . . . . ?
C52 N5 C41 C42 -6.4(4) . . . . ?
C52 C51 C53 C42 0.5(4) . . . . ?
C52 C51 C53 C54 -178.9(3) . . . . ?
C53 C42 C43 C44 -1.9(5) . . . . ?
C53 C51 C52 O10 173.2(3) . . . . ?
C53 C51 C52 N5 -6.5(5) . . . . ?
C54 C45 C46 O11 175.1(3) . . . . ?
C54 C45 C46 N6 -4.4(4) . . . . ?
C54 C48 C49 C50 1.0(5) . . . . ?
C55 N6 C46 O11 3.0(4) . . . . ?
C55 N6 C46 C45 -177.4(2) . . . . ?
C55 N6 C47 O12 0.3(4) . . . . ?
C55 N6 C47 C48 179.6(3) . . . . ?
C55 C56 C57 C58 58.8(4) . . . . ?
C56 C55 C60 N1 -172.4(3) . . . . ?
C56 C55 C60 C59 62.1(4) . . . . ?
C56 C57 C58 C59 -55.9(5) . . . . ?
C57 C58 C59 C60 55.5(5) . . . . ?
C58 C59 C60 N1 176.0(3) . . . . ?
C58 C59 C60 C55 -58.2(4) . . . . ?
C60 N1 C1 O1 4.6(4) . . . . ?
C60 N1 C1 C2 -173.8(3) . . . . ?
C60 N1 C12 O2 -4.7(4) . . . . ?
C60 N1 C12 C11 174.8(2) . . . . ?
C60 C55 C56 C57 -61.9(4) . . . . ?
C61 C62 C63 C64 1.8(6) . . . . ?
C62 C61 C74 C73 -179.2(3) . . . . ?
C62 C61 C76 C65 -0.5(4) . . . . ?
C62 C61 C76 C75 179.0(3) . . . . ?
C62 C63 C64 C65 -0.4(6) . . . . ?
C63 C64 C65 C66 -179.4(3) . . . . ?
C63 C64 C65 C76 -1.4(5) . . . . ?
C64 C65 C66 C67 178.0(3) . . . . ?
C64 C65 C76 C61 1.8(5) . . . . ?
C64 C65 C76 C75 -177.7(3) . . . . ?
C65 C66 C67 C68 -0.1(5) . . . . ?
C66 C65 C76 C61 179.9(3) . . . . ?
C66 C65 C76 C75 0.4(4) . . . . ?
C66 C67 C68 C69 -179.3(3) . . . . ?
C66 C67 C68 C75 -0.2(5) . . . . ?
C67 C68 C69 C70 179.8(3) . . . . ?
C67 C68 C75 C72 180.0(3) . . . . ?
C67 C68 C75 C76 0.6(4) . . . . ?
C68 C69 C70 C71 0.6(6) . . . . ?
C68 C75 C76 C61 179.8(3) . . . . ?
C68 C75 C76 C65 -0.7(4) . . . . ?
C69 C68 C75 C72 -0.9(4) . . . . ?
C69 C68 C75 C76 179.7(3) . . . . ?
C69 C70 C71 C72 -1.7(6) . . . . ?
C70 C71 C72 C73 -179.6(3) . . . . ?
C70 C71 C72 C75 1.5(5) . . . . ?
C71 C72 C73 C74 -179.4(3) . . . . ?
C71 C72 C75 C68 -0.2(5) . . . . ?
C71 C72 C75 C76 179.2(3) . . . . ?
C72 C73 C74 C61 0.0(5) . . . . ?
C72 C75 C76 C61 0.4(4) . . . . ?
C72 C75 C76 C65 179.9(3) . . . . ?
C73 C72 C75 C68 -179.2(3) . . . . ?
C73 C72 C75 C76 0.2(4) . . . . ?
C74 C61 C62 C63 178.5(3) . . . . ?
C74 C61 C76 C65 179.7(3) . . . . ?
C74 C61 C76 C75 -0.8(4) . . . . ?
C75 C68 C69 C70 0.7(5) . . . . ?
C75 C72 C73 C74 -0.4(5) . . . . ?
C76 C61 C62 C63 -1.3(5) . . . . ?
C76 C61 C74 C73 0.6(5) . . . . ?
C76 C65 C66 C67 0.0(5) . . . . ?
O13 C77 C78 C79 -4.6(15) . . . . ?
C77 O13 C80 C79 22.4(10) . . . . ?
C77 C78 C79 C80 21.1(15) . . . . ?
C78 C79 C80 O13 -28.6(13) . . . . ?
C80 O13 C77 C78 -12.9(14) . . . . ?
O13A C77A C78A C79A -2(3) . . . . ?
C77A O13A C80A C79A 25.1(17) . . . . ?
C77A C78A C79A C80A 18(3) . . . . ?
C78A C79A C80A O13A -28(2) . . . . ?
C80A O13A C77A C78A -15(2) . . . . ?
